data_4306364
loop_
_publ_author_name
'Marc Fourmigu\'e'
'Pascale Auban-Senzier'

_publ_section_title
;
Anionic Layered Networks Reconstructed from [Cd(SCN)3]\\infty-Chains in
Pseudo One-Dimensional Conducting Salts of Halogenated Tetrathiafulvalenes
;
_journal_name_full 'Inorganic Chemistry'
_journal_page_first 9979
_journal_page_last 9986
_journal_paper_doi 10.1021/ic801207v
_journal_volume 47
_journal_year 2008
_chemical_compound_source 'synthesis as described'
_chemical_formula_moiety '(C8 H4 Br2 S6)5, Cd2.50 C7 N7 S7, (C2 H3 Cl3)0.5'
_chemical_formula_sum 'C48 H21.5 Br10 Cd2.5 Cl1.5 N7 S37'
_chemical_formula_weight 3015.72
_chemical_name_common '(EDT-TTF-Br2)5, Cd2.5(SCN)7, TCE'
_chemical_name_systematic
;
 ?
;
_space_group_IT_number 2
_symmetry_cell_setting triclinic
_symmetry_Int_Tables_number 2
_symmetry_space_group_name_Hall '-P 1'
_symmetry_space_group_name_H-M 'P -1'
_atom_sites_solution_hydrogens geom
_atom_sites_solution_primary direct
_atom_sites_solution_secondary difmap
_audit_creation_date 2007-07-17T09:40:41-00:00
_audit_creation_method 'WinGX routine CIF_UPDATE'
_cell_angle_alpha 86.7917(17)
_cell_angle_beta 72.7663(15)
_cell_angle_gamma 69.5448(13)
_cell_formula_units_Z 2
_cell_length_a 14.3707(4)
_cell_length_b 18.0459(5)
_cell_length_c 19.4342(4)
_cell_measurement_reflns_used 50990
_cell_measurement_temperature 293(2)
_cell_measurement_theta_max 27.485
_cell_measurement_theta_min 2.91
_cell_measurement_wavelength 0.71073
_cell_volume 4503.7(2)
_computing_cell_refinement 'HKL Scalepack (Otwinowski & Minor 1997)'
_computing_data_collection 'Collect (Bruker AXS BV, 1997-2004)'
_computing_data_reduction 'HKL Denzo and Scalepack (Otwinowski & Minor 1997)'
_computing_molecular_graphics 'Ortep-3 for Windows (Farrugia, 1997)'
_computing_publication_material 'WinGX publication routines (Farrugia, 1999)'
_computing_structure_refinement 'SHELXL-97 (Sheldrick, 1997)'
_computing_structure_solution 'SHELXS-97 (Sheldrick, 1997)'
_diffrn_ambient_temperature 293(2)
_diffrn_detector 'CCD plate'
_diffrn_detector_area_resol_mean 9
_diffrn_measured_fraction_theta_full 0.995
_diffrn_measured_fraction_theta_max 0.995
_diffrn_measurement_device '95mm CCD camera on \k-goniostat'
_diffrn_measurement_device_type KappaCCD
_diffrn_measurement_method 'CCD rotation images, thick slices'
_diffrn_orient_matrix_type 'by Bruker AXS Collect from scalepack cell'
_diffrn_orient_matrix_UB_11 0.109056E-1
_diffrn_orient_matrix_UB_12 0.502257E-1
_diffrn_orient_matrix_UB_13 -0.180258E-1
_diffrn_orient_matrix_UB_21 -0.767652E-1
_diffrn_orient_matrix_UB_22 0.289777E-1
_diffrn_orient_matrix_UB_23 0.171805E-1
_diffrn_orient_matrix_UB_31 0.57398E-2
_diffrn_orient_matrix_UB_32 0.120639E-1
_diffrn_orient_matrix_UB_33 0.04786
_diffrn_radiation_monochromator graphite
_diffrn_radiation_probe x-ray
_diffrn_radiation_type MoK\a
_diffrn_radiation_wavelength 0.71073
_diffrn_reflns_av_R_equivalents 0.0954
_diffrn_reflns_av_unetI/netI 0.0792
_diffrn_reflns_limit_h_max 18
_diffrn_reflns_limit_h_min -18
_diffrn_reflns_limit_k_max 23
_diffrn_reflns_limit_k_min -23
_diffrn_reflns_limit_l_max 25
_diffrn_reflns_limit_l_min -25
_diffrn_reflns_number 62068
_diffrn_reflns_theta_full 27.48
_diffrn_reflns_theta_max 27.48
_diffrn_reflns_theta_min 2.97
_diffrn_source 'Enraf Nonius FR590'
_exptl_absorpt_coefficient_mu 5.966
_exptl_absorpt_correction_T_max 0.6281
_exptl_absorpt_correction_T_min 0.3415
_exptl_absorpt_correction_type multi-scan
_exptl_absorpt_process_details
;
        [c.f. r.h. blessing, acta cryst. (1995), a51, 33-38]
;
_exptl_crystal_colour black
_exptl_crystal_density_diffrn 2.224
_exptl_crystal_density_method 'not measured'
_exptl_crystal_description prism
_exptl_crystal_F_000 2892
_exptl_crystal_size_max 0.35
_exptl_crystal_size_mid 0.13
_exptl_crystal_size_min 0.03
_refine_diff_density_max 2.104
_refine_diff_density_min -1.009
_refine_diff_density_rms 0.148
_refine_ls_extinction_method none
_refine_ls_goodness_of_fit_ref 1.014
_refine_ls_hydrogen_treatment constr
_refine_ls_matrix_type full
_refine_ls_number_parameters 1015
_refine_ls_number_reflns 20582
_refine_ls_number_restraints 1
_refine_ls_restrained_S_all 1.014
_refine_ls_R_factor_all 0.1056
_refine_ls_R_factor_gt 0.0577
_refine_ls_shift/su_max 0.001
_refine_ls_shift/su_mean 0
_refine_ls_structure_factor_coef Fsqd
_refine_ls_weighting_details 'calc w=1/[\s^2^(Fo^2^)+(0.0776P)^2^+5.0526P] where P=(Fo^2^+2Fc^2^)/3'
_refine_ls_weighting_scheme calc
_refine_ls_wR_factor_gt 0.1448
_refine_ls_wR_factor_ref 0.1723
_reflns_number_gt 12515
_reflns_number_total 20582
_reflns_threshold_expression >2sigma(I)
_cod_data_source_file ic801207v_si_001_1.cif
_cod_data_source_block Br2
_cod_original_formula_sum 'C48 H21.50 Br10 Cd2.50 Cl1.50 N7 S37'
_cod_database_code 4306364

loop_
_symmetry_equiv_pos_as_xyz
'x, y, z'
'-x, -y, -z'

loop_
_atom_site_label
_atom_site_type_symbol
_atom_site_fract_x
_atom_site_fract_y
_atom_site_fract_z
_atom_site_U_iso_or_equiv
_atom_site_adp_type
_atom_site_occupancy
_atom_site_symmetry_multiplicity
_atom_site_calc_flag
_atom_site_refinement_flags
_atom_site_disorder_assembly
_atom_site_disorder_group
Cd1 Cd 0 0 0 0.0978(4) Uani 1 2 d S . .
Cd2 Cd 0.01057(4) 0.29919(3) -0.00212(2) 0.04044(13) Uani 1 1 d . . .
Cd3 Cd 0.32346(4) 0.44409(3) 0.02188(3) 0.04625(14) Uani 1 1 d . . .
S1 S 0.0317(15) 0.0571(12) 0.1168(9) 0.092(5) Uani 0.5 1 d P . .
S1' S -0.0132(15) 0.0690(13) 0.1296(10) 0.091(6) Uani 0.5 1 d P . .
S2 S 0.1829(3) 0.01806(16) -0.09024(17) 0.1197(13) Uani 1 1 d . . .
S3 S -0.1383(2) 0.27852(15) -0.05170(14) 0.0730(6) Uani 1 1 d . . .
S4 S 0.31574(15) 0.30958(11) 0.07471(9) 0.0465(4) Uani 1 1 d . . .
S5 S 0.30370(17) 0.46444(12) -0.10609(10) 0.0612(5) Uani 1 1 d . . .
S6 S 0.05094(17) 0.38803(14) -0.11671(12) 0.0694(6) Uani 1 1 d . . .
S7 S 0.53111(16) 0.34930(12) -0.03096(14) 0.0672(6) Uani 1 1 d . . .
N1 N -0.0310(5) 0.2212(4) 0.0939(3) 0.0569(16) Uani 1 1 d . . .
N2 N 0.1286(5) 0.1795(4) -0.0614(3) 0.0563(16) Uani 1 1 d . . .
N3 N -0.0927(9) 0.1189(5) -0.0284(4) 0.108(4) Uani 1 1 d . . .
N4 N 0.1355(5) 0.3141(4) 0.0442(4) 0.0568(16) Uani 1 1 d . . .
N5 N -0.1167(6) 0.4067(4) 0.0673(3) 0.0626(18) Uani 1 1 d . . .
N6 N 0.1555(5) 0.5108(4) 0.0874(3) 0.0549(16) Uani 1 1 d . . .
N7 N 0.3743(6) 0.5373(4) 0.0505(4) 0.069(2) Uani 1 1 d . . .
C1 C -0.0147(7) 0.1558(5) 0.1057(3) 0.056(2) Uani 1 1 d . . .
C2 C 0.1502(7) 0.1132(5) -0.0717(4) 0.060(2) Uani 1 1 d . . .
C3 C -0.1111(7) 0.1850(6) -0.0381(4) 0.060(2) Uani 1 1 d . . .
C4 C 0.2086(6) 0.3136(4) 0.0566(3) 0.0434(16) Uani 1 1 d . . .
C5 C 0.1927(6) 0.5413(4) -0.0825(3) 0.0489(17) Uani 1 1 d . . .
C6 C -0.0694(6) 0.4482(4) -0.0987(3) 0.0452(16) Uani 1 1 d . . .
C7 C 0.5863(6) 0.4163(5) -0.0423(4) 0.0551(19) Uani 1 1 d . . .
Br1A Br 0.18709(6) 0.36442(4) 0.67955(4) 0.04752(18) Uani 1 1 d . . .
Br2A Br 0.36863(6) 0.45091(5) 0.67993(4) 0.04947(18) Uani 1 1 d . . .
S1A S 0.31335(13) 0.31701(10) 0.52017(8) 0.0408(4) Uani 1 1 d . . .
S2A S 0.46560(13) 0.39267(11) 0.52075(8) 0.0425(4) Uani 1 1 d . . .
S3A S 0.58318(14) 0.34049(11) 0.35454(8) 0.0443(4) Uani 1 1 d . . .
S4A S 0.43558(14) 0.26339(11) 0.34950(8) 0.0423(4) Uani 1 1 d . . .
S5A S 0.70498(17) 0.30504(15) 0.20142(10) 0.0636(6) Uani 1 1 d . . .
S6A S 0.52975(18) 0.21175(14) 0.19542(10) 0.0630(6) Uani 1 1 d . . .
C1A C 0.2977(5) 0.3647(4) 0.6000(3) 0.0363(14) Uani 1 1 d . . .
C2A C 0.3668(5) 0.3991(4) 0.6005(3) 0.0346(13) Uani 1 1 d . . .
C3A C 0.4234(5) 0.3393(4) 0.4714(3) 0.0370(14) Uani 1 1 d . . .
C4A C 0.4739(5) 0.3169(4) 0.4008(3) 0.0380(14) Uani 1 1 d . . .
C5A C 0.6009(5) 0.2955(4) 0.2716(3) 0.0433(16) Uani 1 1 d . . .
C6A C 0.5319(5) 0.2612(4) 0.2689(3) 0.0414(15) Uani 1 1 d . . .
C7A C 0.6726(11) 0.2852(8) 0.1257(7) 0.071(4) Uiso 0.74(2) 1 d P . .
H7A1 H 0.6123 0.3291 0.1214 0.086 Uiso 0.74(2) 1 calc PR . .
H7A2 H 0.7298 0.2823 0.0828 0.086 Uiso 0.74(2) 1 calc PR . .
C7A' C 0.719(3) 0.223(2) 0.1386(17) 0.061(10) Uiso 0.26(2) 1 d P . .
H7A3 H 0.7755 0.2181 0.0947 0.073 Uiso 0.26(2) 1 calc PR . .
H7A4 H 0.7317 0.1732 0.1616 0.073 Uiso 0.26(2) 1 calc PR . .
C8A C 0.6500(12) 0.2113(9) 0.1281(7) 0.075(4) Uiso 0.74(2) 1 d P . .
H8A1 H 0.7076 0.1685 0.1373 0.09 Uiso 0.74(2) 1 calc PR . .
H8A2 H 0.6466 0.1999 0.0809 0.09 Uiso 0.74(2) 1 calc PR . .
C8A' C 0.605(3) 0.253(2) 0.1217(17) 0.056(9) Uiso 0.26(2) 1 d P . .
H8A3 H 0.6106 0.2322 0.0752 0.067 Uiso 0.26(2) 1 calc PR . .
H8A4 H 0.5742 0.3107 0.1235 0.067 Uiso 0.26(2) 1 calc PR . .
Br1B Br 0.48233(6) 0.50299(4) 0.22185(3) 0.04612(17) Uani 1 1 d . . .
Br2B Br 0.30278(6) 0.41185(4) 0.22267(3) 0.04472(17) Uani 1 1 d . . .
S1B S 0.36174(13) 0.54371(11) 0.38281(8) 0.0402(4) Uani 1 1 d . . .
S2B S 0.20944(13) 0.46742(10) 0.38292(8) 0.0408(4) Uani 1 1 d . . .
S3B S 0.24111(13) 0.60275(11) 0.54913(8) 0.0408(4) Uani 1 1 d . . .
S4B S 0.09044(14) 0.52585(11) 0.55019(8) 0.0419(4) Uani 1 1 d . . .
S5B S 0.14601(16) 0.66308(12) 0.70081(9) 0.0527(5) Uani 1 1 d . . .
S6B S -0.03032(16) 0.57042(13) 0.70232(10) 0.0569(5) Uani 1 1 d . . .
C1B C 0.3741(5) 0.4990(4) 0.3015(3) 0.0374(14) Uani 1 1 d . . .
C3B C 0.2505(5) 0.5232(4) 0.4305(3) 0.0363(14) Uani 1 1 d . . .
C2B C 0.3047(5) 0.4646(4) 0.3020(3) 0.0364(14) Uani 1 1 d . . .
C4B C 0.1986(5) 0.5490(4) 0.5021(3) 0.0358(14) Uani 1 1 d . . .
C5B C 0.1424(5) 0.6103(4) 0.6297(3) 0.0357(14) Uani 1 1 d . . .
C6B C 0.0731(5) 0.5756(4) 0.6296(3) 0.0383(14) Uani 1 1 d . . .
C7B C 0.0455(14) 0.6569(13) 0.7774(8) 0.048(5) Uiso 0.46(2) 1 d P . .
H7B1 H 0.0625 0.6643 0.8207 0.057 Uiso 0.46(2) 1 calc PR . .
H7B2 H -0.0187 0.6994 0.7778 0.057 Uiso 0.46(2) 1 calc PR . .
C7B' C 0.0826(15) 0.6120(13) 0.7753(8) 0.062(5) Uiso 0.54(2) 1 d P . .
H7B3 H 0.1293 0.5578 0.7741 0.074 Uiso 0.54(2) 1 calc PR . .
H7B4 H 0.0731 0.6376 0.8207 0.074 Uiso 0.54(2) 1 calc PR . .
C8B C 0.0284(16) 0.5769(12) 0.7791(9) 0.049(5) Uiso 0.46(2) 1 d P . .
H8B1 H -0.0186 0.5727 0.8254 0.059 Uiso 0.46(2) 1 calc PR . .
H8B2 H 0.0941 0.5337 0.7725 0.059 Uiso 0.46(2) 1 calc PR . .
C8B' C -0.0214(16) 0.6102(12) 0.7742(8) 0.061(5) Uiso 0.54(2) 1 d P . .
H8B3 H -0.0696 0.6644 0.7815 0.073 Uiso 0.54(2) 1 calc PR . .
H8B4 H -0.0459 0.5822 0.8157 0.073 Uiso 0.54(2) 1 calc PR . .
Br1C Br 0.0823(3) 0.1251(3) 0.25080(19) 0.0440(7) Uani 0.734(3) 1 d P . .
Br2C Br 0.2634(4) 0.2145(4) 0.2510(3) 0.0549(10) Uani 0.734(3) 1 d P . .
S1C S -0.01067(14) 0.18232(11) 0.41199(9) 0.0428(4) Uani 1 1 d . . .
S2C S 0.14092(14) 0.25822(11) 0.41215(9) 0.0447(4) Uani 1 1 d . . .
S3C S 0.01390(14) 0.31794(11) 0.58073(8) 0.0424(4) Uani 1 1 d . . .
S4C S -0.13428(14) 0.24185(11) 0.57477(9) 0.0455(4) Uani 1 1 d . . .
S5C S -0.0877(15) 0.3786(15) 0.7382(8) 0.062(4) Uani 0.734(3) 1 d P . .
S6C S -0.2632(9) 0.2823(7) 0.7211(4) 0.0512(15) Uani 0.734(3) 1 d P . .
C1C C 0.0854(5) 0.1777(4) 0.3314(3) 0.0380(14) Uani 1 1 d . . .
C2C C 0.1558(5) 0.2116(4) 0.3312(3) 0.0400(15) Uani 1 1 d . . .
C3C C 0.0302(5) 0.2378(4) 0.4597(3) 0.0375(14) Uani 1 1 d . . .
C4C C -0.0237(5) 0.2634(4) 0.5298(3) 0.0391(14) Uani 1 1 d . . .
C5C C -0.0853(5) 0.3223(4) 0.6603(3) 0.0389(14) Uani 1 1 d . . .
C6C C -0.1540(5) 0.2880(4) 0.6563(3) 0.0414(15) Uani 1 1 d . . .
C7C C -0.2015(9) 0.3695(6) 0.7981(5) 0.055(3) Uani 0.734(3) 1 d P . .
H7C1 H -0.1987 0.3774 0.8463 0.066 Uiso 0.734(3) 1 calc PR . .
H7C2 H -0.2589 0.4143 0.7911 0.066 Uiso 0.734(3) 1 calc PR . .
C8C C -0.2323(9) 0.2992(7) 0.7997(5) 0.056(3) Uani 0.734(3) 1 d P . .
H8C1 H -0.2923 0.3054 0.8413 0.068 Uiso 0.734(3) 1 calc PR . .
H8C2 H -0.176 0.2529 0.8057 0.068 Uiso 0.734(3) 1 calc PR . .
S5C' S 0.094(2) 0.1272(19) 0.2595(16) 0.047(5) Uani 0.266(3) 1 d P . .
S6C' S 0.269(3) 0.220(3) 0.260(2) 0.058(7) Uani 0.266(3) 1 d P . .
Br2' Br -0.2630(10) 0.2873(6) 0.7415(4) 0.0490(17) Uani 0.266(3) 1 d P . .
Br1' Br -0.0810(13) 0.3664(16) 0.7391(7) 0.051(2) Uani 0.266(3) 1 d P . .
C7C' C 0.156(2) 0.1638(16) 0.1916(13) 0.056(8) Uani 0.266(3) 1 d P . .
H7C3 H 0.1667 0.1352 0.1475 0.067 Uiso 0.266(3) 1 calc PR . .
H7C4 H 0.1153 0.2188 0.1886 0.067 Uiso 0.266(3) 1 calc PR . .
C8C' C 0.256(3) 0.158(2) 0.1985(15) 0.068(9) Uani 0.266(3) 1 d P . .
H8C3 H 0.2976 0.1659 0.1511 0.081 Uiso 0.266(3) 1 calc PR . .
H8C4 H 0.2892 0.1042 0.2096 0.081 Uiso 0.266(3) 1 calc PR . .
Br1D Br 0.81843(6) 0.13096(5) 0.31677(4) 0.0548(2) Uani 1 1 d . . .
Br2D Br 0.63588(7) 0.04425(5) 0.31779(4) 0.0561(2) Uani 1 1 d . . .
S1D S 0.69200(13) 0.18038(11) 0.47545(9) 0.0436(4) Uani 1 1 d . . .
S2D S 0.53800(14) 0.10644(11) 0.47635(9) 0.0444(4) Uani 1 1 d . . .
S3D S 0.57727(13) 0.23323(10) 0.64430(8) 0.0412(4) Uani 1 1 d . . .
S4D S 0.42384(13) 0.16042(11) 0.64417(9) 0.0429(4) Uani 1 1 d . . .
S5D S 0.49174(14) 0.28337(10) 0.80078(9) 0.0444(4) Uani 1 1 d . . .
S6D S 0.30564(14) 0.19876(12) 0.79836(9) 0.0476(4) Uani 1 1 d . . .
C1D C 0.7064(5) 0.1324(4) 0.3959(3) 0.0363(14) Uani 1 1 d . . .
C2D C 0.6365(5) 0.0981(4) 0.3964(3) 0.0386(14) Uani 1 1 d . . .
C3D C 0.5820(5) 0.1590(4) 0.5240(3) 0.0364(14) Uani 1 1 d . . .
C4D C 0.5325(5) 0.1824(4) 0.5960(3) 0.0350(13) Uani 1 1 d . . .
C5D C 0.4819(5) 0.2377(4) 0.7263(3) 0.0373(14) Uani 1 1 d . . .
C6D C 0.4095(5) 0.2050(4) 0.7264(3) 0.0385(14) Uani 1 1 d . . .
C7D C 0.4229(7) 0.2377(6) 0.8702(4) 0.067(2) Uani 1 1 d . . .
H7D1 H 0.4615 0.1812 0.8664 0.08 Uiso 1 1 calc R . .
H7D2 H 0.4189 0.2582 0.9165 0.08 Uiso 1 1 calc R . .
C8D C 0.3162(7) 0.2504(6) 0.8681(5) 0.075(3) Uani 1 1 d . . .
H8D1 H 0.2817 0.3065 0.8643 0.09 Uiso 1 1 calc R . .
H8D2 H 0.2786 0.2356 0.9138 0.09 Uiso 1 1 calc R . .
Br1E Br 0.70233(7) 0.08192(5) 0.77918(4) 0.0588(2) Uani 1 1 d . . .
Br2E Br 0.51885(7) -0.00252(5) 0.78065(4) 0.0618(2) Uani 1 1 d . . .
S1E S 0.79395(15) 0.02773(12) 0.61845(10) 0.0490(4) Uani 1 1 d . . .
S2E S 0.63792(15) -0.04555(12) 0.61985(10) 0.0498(4) Uani 1 1 d . . .
S3E S 0.90982(14) -0.03160(11) 0.45036(9) 0.0471(4) Uani 1 1 d . . .
S4E S 0.75447(15) -0.10467(12) 0.45396(9) 0.0498(4) Uani 1 1 d . . .
S5E S 1.02874(16) -0.08023(14) 0.29827(10) 0.0589(5) Uani 1 1 d . . .
S6E S 0.84401(18) -0.16670(13) 0.30391(11) 0.0616(5) Uani 1 1 d . . .
C1E C 0.6991(6) 0.0313(4) 0.6995(3) 0.0439(16) Uani 1 1 d . . .
C2E C 0.6277(5) -0.0006(4) 0.7001(4) 0.0458(16) Uani 1 1 d . . .
C3E C 0.7501(5) -0.0265(4) 0.5711(3) 0.0430(15) Uani 1 1 d . . .
C4E C 0.8001(5) -0.0516(4) 0.5002(3) 0.0424(15) Uani 1 1 d . . .
C5E C 0.9241(5) -0.0810(4) 0.3716(3) 0.0409(15) Uani 1 1 d . . .
C6E C 0.8526(5) -0.1146(4) 0.3725(3) 0.0413(15) Uani 1 1 d . . .
C7E C 1.029(2) -0.1260(18) 0.2263(13) 0.063(8) Uiso 0.35(3) 1 d P . .
H7E1 H 1.0598 -0.1031 0.1833 0.076 Uiso 0.35(3) 1 calc PR . .
H7E2 H 1.0717 -0.1813 0.2245 0.076 Uiso 0.35(3) 1 calc PR . .
C7E' C 0.9688(13) -0.0893(9) 0.2271(7) 0.059(4) Uiso 0.65(3) 1 d P . .
H7E3 H 0.9064 -0.0433 0.2318 0.071 Uiso 0.65(3) 1 calc PR . .
H7E4 H 1.017 -0.0894 0.18 0.071 Uiso 0.65(3) 1 calc PR . .
C8E C 0.919(2) -0.121(2) 0.2248(14) 0.064(8) Uiso 0.35(3) 1 d P . .
H8E1 H 0.9268 -0.1477 0.1803 0.077 Uiso 0.35(3) 1 calc PR . .
H8E2 H 0.8774 -0.066 0.2238 0.077 Uiso 0.35(3) 1 calc PR . .
C8E' C 0.9402(11) -0.1645(10) 0.2307(7) 0.059(4) Uiso 0.65(3) 1 d P . .
H8E3 H 1.0016 -0.2103 0.2294 0.071 Uiso 0.65(3) 1 calc PR . .
H8E4 H 0.9201 -0.169 0.1881 0.071 Uiso 0.65(3) 1 calc PR . .
Cl1 Cl -0.3141(5) 0.1446(4) -0.0709(3) 0.1062(18) Uiso 0.5 1 d P . .
Cl2 Cl -0.4677(10) 0.0929(8) 0.0501(7) 0.211(5) Uiso 0.5 1 d P . .
Cl3 Cl -0.3314(12) -0.0852(10) -0.0241(8) 0.252(6) Uiso 0.5 1 d P . .
C9 C -0.319(2) 0.0471(14) -0.0293(13) 0.105(7) Uiso 0.5 1 d PD . .
H9A H -0.2639 0.0103 -0.0668 0.126 Uiso 0.5 1 calc PR . .
H9B H -0.2867 0.0469 0.0081 0.126 Uiso 0.5 1 calc PR . .
C10 C -0.383(6) -0.007(4) 0.005(4) 0.40(5) Uiso 0.5 1 d PD . .
H10 H -0.3496 -0.0197 0.0432 0.477 Uiso 0.5 1 calc PR . .

loop_
_atom_site_aniso_label
_atom_site_aniso_U_11
_atom_site_aniso_U_22
_atom_site_aniso_U_33
_atom_site_aniso_U_23
_atom_site_aniso_U_13
_atom_site_aniso_U_12
Cd1 0.1998(14) 0.0609(6) 0.0569(5) 0.0104(4) -0.0390(7) -0.0747(8)
Cd2 0.0417(3) 0.0381(3) 0.0397(2) -0.00050(19) -0.0096(2) -0.0134(2)
Cd3 0.0439(3) 0.0460(3) 0.0524(3) 0.0058(2) -0.0123(2) -0.0221(2)
S1 0.188(16) 0.052(5) 0.065(9) 0.021(6) -0.065(9) -0.057(9)
S1' 0.176(15) 0.065(7) 0.042(3) 0.005(3) -0.019(6) -0.066(9)
S2 0.195(4) 0.0465(15) 0.097(2) -0.0088(14) -0.011(2) -0.0420(19)
S3 0.0846(17) 0.0693(15) 0.0780(15) 0.0101(12) -0.0369(13) -0.0325(13)
S4 0.0500(10) 0.0483(10) 0.0479(9) 0.0086(8) -0.0170(8) -0.0243(8)
S5 0.0589(12) 0.0542(12) 0.0434(10) 0.0013(8) -0.0003(9) 0.0004(9)
S6 0.0452(12) 0.0710(14) 0.0693(13) 0.0241(11) 0.0011(10) -0.0113(10)
S7 0.0427(11) 0.0473(11) 0.1106(18) -0.0047(11) -0.0161(11) -0.0187(9)
N1 0.074(5) 0.046(4) 0.056(4) 0.009(3) -0.018(3) -0.028(3)
N2 0.054(4) 0.049(4) 0.056(4) -0.006(3) 0.003(3) -0.020(3)
N3 0.194(11) 0.072(6) 0.076(5) 0.013(4) -0.025(6) -0.081(7)
N4 0.052(4) 0.057(4) 0.064(4) -0.001(3) -0.018(3) -0.021(3)
N5 0.066(5) 0.049(4) 0.047(3) -0.008(3) -0.017(3) 0.012(3)
N6 0.048(4) 0.057(4) 0.047(3) 0.006(3) -0.005(3) -0.012(3)
N7 0.058(4) 0.060(4) 0.090(5) -0.014(4) -0.005(4) -0.031(4)
C1 0.082(6) 0.063(5) 0.029(3) 0.011(3) -0.013(3) -0.039(5)
C2 0.079(6) 0.040(4) 0.050(4) -0.007(3) -0.001(4) -0.020(4)
C3 0.074(6) 0.077(6) 0.043(4) -0.003(4) -0.012(4) -0.046(5)
C4 0.052(4) 0.039(4) 0.039(3) -0.003(3) -0.006(3) -0.022(3)
C5 0.063(5) 0.050(4) 0.030(3) -0.002(3) -0.009(3) -0.017(4)
C6 0.057(5) 0.048(4) 0.037(3) 0.011(3) -0.012(3) -0.029(4)
C7 0.040(4) 0.050(4) 0.071(5) -0.006(4) -0.009(4) -0.015(4)
Br1A 0.0422(4) 0.0542(4) 0.0400(3) 0.0032(3) 0.0005(3) -0.0201(3)
Br2A 0.0562(4) 0.0562(4) 0.0398(3) -0.0076(3) -0.0152(3) -0.0218(4)
S1A 0.0402(9) 0.0514(10) 0.0357(8) -0.0011(7) -0.0075(7) -0.0245(8)
S2A 0.0412(9) 0.0572(11) 0.0348(8) -0.0008(7) -0.0064(7) -0.0277(8)
S3A 0.0421(9) 0.0589(11) 0.0332(8) 0.0014(7) -0.0051(7) -0.0242(8)
S4A 0.0432(9) 0.0525(10) 0.0323(8) -0.0024(7) -0.0078(7) -0.0202(8)
S5A 0.0502(12) 0.0970(17) 0.0376(9) 0.0045(10) 0.0000(8) -0.0297(11)
S6A 0.0689(14) 0.0794(15) 0.0391(9) -0.0147(9) -0.0090(9) -0.0270(12)
C1A 0.039(3) 0.039(3) 0.028(3) 0.004(2) -0.008(3) -0.011(3)
C2A 0.034(3) 0.040(3) 0.028(3) 0.000(2) -0.006(2) -0.013(3)
C3A 0.038(3) 0.048(4) 0.029(3) 0.005(3) -0.008(3) -0.022(3)
C4A 0.041(4) 0.041(4) 0.033(3) 0.001(3) -0.009(3) -0.017(3)
C5A 0.040(4) 0.052(4) 0.027(3) 0.002(3) -0.004(3) -0.008(3)
C6A 0.042(4) 0.043(4) 0.036(3) 0.000(3) -0.010(3) -0.011(3)
Br1B 0.0456(4) 0.0613(4) 0.0323(3) 0.0000(3) -0.0037(3) -0.0259(3)
Br2B 0.0528(4) 0.0503(4) 0.0345(3) -0.0060(3) -0.0100(3) -0.0233(3)
S1B 0.0414(9) 0.0547(10) 0.0305(7) -0.0006(7) -0.0081(7) -0.0257(8)
S2B 0.0440(9) 0.0531(10) 0.0321(7) -0.0016(7) -0.0079(7) -0.0272(8)
S3B 0.0425(9) 0.0564(10) 0.0314(7) -0.0003(7) -0.0087(7) -0.0281(8)
S4B 0.0441(9) 0.0555(10) 0.0337(8) -0.0011(7) -0.0070(7) -0.0296(8)
S5B 0.0638(12) 0.0609(12) 0.0377(9) -0.0100(8) -0.0118(8) -0.0278(10)
S6B 0.0493(11) 0.0708(13) 0.0451(10) -0.0039(9) 0.0053(8) -0.0293(10)
C1B 0.037(3) 0.045(4) 0.030(3) 0.003(3) -0.009(3) -0.014(3)
C3B 0.038(3) 0.044(4) 0.027(3) 0.003(2) -0.005(2) -0.019(3)
C2B 0.039(3) 0.047(4) 0.025(3) 0.001(2) -0.012(2) -0.015(3)
C4B 0.036(3) 0.047(4) 0.026(3) 0.002(2) -0.007(2) -0.019(3)
C5B 0.041(4) 0.037(3) 0.029(3) 0.001(2) -0.007(3) -0.015(3)
C6B 0.039(4) 0.046(4) 0.030(3) 0.002(3) -0.004(3) -0.020(3)
Br1C 0.0480(13) 0.0501(10) 0.0361(8) -0.0053(7) -0.0122(11) -0.0188(9)
Br2C 0.0546(13) 0.0638(18) 0.0444(13) -0.0012(10) 0.0046(14) -0.0337(11)
S1C 0.0456(10) 0.0552(10) 0.0350(8) 0.0001(7) -0.0097(7) -0.0279(8)
S2C 0.0451(10) 0.0574(11) 0.0383(8) -0.0009(7) -0.0085(7) -0.0286(9)
S3C 0.0427(9) 0.0563(11) 0.0352(8) 0.0001(7) -0.0084(7) -0.0279(8)
S4C 0.0433(10) 0.0601(11) 0.0406(8) 0.0000(8) -0.0084(7) -0.0302(9)
S5C 0.063(5) 0.051(4) 0.074(6) 0.001(2) -0.023(4) -0.020(3)
S6C 0.0447(19) 0.076(3) 0.037(3) -0.003(3) -0.006(3) -0.0304(18)
C1C 0.035(3) 0.039(4) 0.037(3) -0.001(3) -0.010(3) -0.010(3)
C2C 0.044(4) 0.040(4) 0.035(3) -0.003(3) -0.004(3) -0.019(3)
C3C 0.040(4) 0.042(4) 0.033(3) 0.006(3) -0.012(3) -0.016(3)
C4C 0.038(4) 0.045(4) 0.038(3) 0.004(3) -0.013(3) -0.019(3)
C5C 0.040(4) 0.041(4) 0.037(3) 0.006(3) -0.010(3) -0.018(3)
C6C 0.040(4) 0.049(4) 0.035(3) 0.003(3) -0.007(3) -0.020(3)
C7C 0.074(7) 0.058(6) 0.029(4) -0.007(4) -0.003(5) -0.027(6)
C8C 0.061(7) 0.066(7) 0.039(5) -0.002(5) -0.002(5) -0.027(6)
S5C' 0.056(8) 0.037(6) 0.065(10) -0.009(5) -0.044(6) -0.014(5)
S6C' 0.078(12) 0.051(8) 0.059(13) -0.001(7) -0.023(8) -0.038(7)
Br2' 0.050(2) 0.055(3) 0.043(4) 0.009(3) -0.005(3) -0.0269(19)
Br1' 0.049(4) 0.067(9) 0.042(4) -0.004(3) -0.006(3) -0.032(5)
C7C' 0.08(2) 0.043(15) 0.029(12) 0.002(11) 0.002(13) -0.017(15)
C8C' 0.07(2) 0.10(3) 0.040(15) 0.019(16) -0.021(15) -0.04(2)
Br1D 0.0469(4) 0.0632(5) 0.0460(4) 0.0049(3) 0.0014(3) -0.0222(4)
Br2D 0.0630(5) 0.0626(5) 0.0454(4) -0.0090(3) -0.0154(3) -0.0237(4)
S1D 0.0403(9) 0.0571(11) 0.0375(8) -0.0015(7) -0.0051(7) -0.0268(8)
S2D 0.0420(9) 0.0569(11) 0.0391(8) -0.0020(7) -0.0051(7) -0.0279(8)
S3D 0.0400(9) 0.0511(10) 0.0342(8) -0.0028(7) -0.0044(7) -0.0226(8)
S4D 0.0388(9) 0.0550(10) 0.0371(8) -0.0013(7) -0.0047(7) -0.0237(8)
S5D 0.0414(9) 0.0461(10) 0.0435(9) -0.0088(7) -0.0012(7) -0.0205(8)
S6D 0.0356(9) 0.0644(12) 0.0433(9) 0.0017(8) -0.0027(7) -0.0252(9)
C1D 0.032(3) 0.044(4) 0.031(3) 0.001(3) -0.006(2) -0.013(3)
C2D 0.034(3) 0.049(4) 0.032(3) -0.001(3) -0.006(3) -0.016(3)
C3D 0.035(3) 0.047(4) 0.028(3) -0.001(3) -0.003(2) -0.019(3)
C4D 0.026(3) 0.041(4) 0.034(3) 0.001(3) -0.005(2) -0.011(3)
C5D 0.033(3) 0.036(3) 0.032(3) -0.002(2) -0.003(3) -0.006(3)
C6D 0.032(3) 0.045(4) 0.035(3) 0.001(3) -0.005(3) -0.012(3)
C7D 0.075(6) 0.099(7) 0.034(4) -0.003(4) -0.005(4) -0.047(5)
C8D 0.053(5) 0.110(8) 0.064(5) -0.020(5) 0.006(4) -0.046(5)
Br1E 0.0590(5) 0.0541(5) 0.0577(4) -0.0139(4) -0.0069(4) -0.0189(4)
Br2E 0.0586(5) 0.0682(5) 0.0512(4) -0.0043(4) 0.0028(4) -0.0279(4)
S1E 0.0486(11) 0.0565(11) 0.0456(9) 0.0023(8) -0.0106(8) -0.0256(9)
S2E 0.0458(10) 0.0633(12) 0.0441(9) 0.0028(8) -0.0080(8) -0.0278(9)
S3E 0.0470(10) 0.0592(11) 0.0413(9) 0.0029(8) -0.0097(8) -0.0287(9)
S4E 0.0511(11) 0.0653(12) 0.0443(9) 0.0068(8) -0.0143(8) -0.0343(10)
S5E 0.0477(11) 0.0749(14) 0.0467(10) 0.0005(9) 0.0004(8) -0.0241(10)
S6E 0.0694(14) 0.0637(13) 0.0582(11) -0.0130(10) -0.0209(10) -0.0270(11)
C1E 0.045(4) 0.043(4) 0.037(3) -0.002(3) -0.009(3) -0.010(3)
C2E 0.040(4) 0.038(4) 0.048(4) 0.002(3) -0.003(3) -0.009(3)
C3E 0.041(4) 0.052(4) 0.041(3) 0.010(3) -0.011(3) -0.023(3)
C4E 0.041(4) 0.051(4) 0.041(3) 0.008(3) -0.016(3) -0.020(3)
C5E 0.038(4) 0.050(4) 0.034(3) 0.003(3) -0.011(3) -0.014(3)
C6E 0.045(4) 0.038(4) 0.040(3) 0.002(3) -0.012(3) -0.012(3)

loop_
_atom_type_symbol
_atom_type_description
_atom_type_scat_dispersion_real
_atom_type_scat_dispersion_imag
_atom_type_scat_source
C C 0.0033 0.0016 'International Tables Vol C Tables 4.2.6.8 and 6.1.1.4'
H H 0 0 'International Tables Vol C Tables 4.2.6.8 and 6.1.1.4'
N N 0.0061 0.0033 'International Tables Vol C Tables 4.2.6.8 and 6.1.1.4'
S S 0.1246 0.1234 'International Tables Vol C Tables 4.2.6.8 and 6.1.1.4'
Br Br -0.2901 2.4595 'International Tables Vol C Tables 4.2.6.8 and 6.1.1.4'
Cd Cd -0.8075 1.2024 'International Tables Vol C Tables 4.2.6.8 and 6.1.1.4'
Cl Cl 0.1484 0.1585 'International Tables Vol C Tables 4.2.6.8 and 6.1.1.4'

loop_
_exptl_crystal_face_index_h
_exptl_crystal_face_index_k
_exptl_crystal_face_index_l
_exptl_crystal_face_perp_dist
-19 -18 4 0.047
4 4 -1 0.044
1 -4 1 0.168
-3 4 -1 0.176
-5 -5 1 0.075
5 5 -1 0.018
0 -1 0 0.147
-1 5 0 0.189
-5 4 1 0.18
0 0 1 0.06
2 7 6 0.118
-1 -4 -1 0.124
0 0 -1 0.054

loop_
_geom_angle_atom_site_label_1
_geom_angle_atom_site_label_2
_geom_angle_atom_site_label_3
_geom_angle
_geom_angle_site_symmetry_1
_geom_angle_site_symmetry_3
_geom_angle_publ_flag
N3 Cd1 N3 180.0(9) . 2 ?
N3 Cd1 S1 85.2(5) . 2 ?
N3 Cd1 S1 94.8(5) 2 2 ?
N3 Cd1 S1 94.8(5) . . ?
N3 Cd1 S1 85.2(5) 2 . ?
S1 Cd1 S1 180.0(10) 2 . ?
N3 Cd1 S1' 88.9(5) . . ?
N3 Cd1 S1' 91.1(5) 2 . ?
S1 Cd1 S1' 168.0(7) 2 . ?
S1 Cd1 S1' 12.0(7) . . ?
N3 Cd1 S1' 91.1(5) . 2 ?
N3 Cd1 S1' 88.9(5) 2 2 ?
S1 Cd1 S1' 12.0(7) 2 2 ?
S1 Cd1 S1' 168.0(7) . 2 ?
S1' Cd1 S1' 180.0(9) . 2 ?
N3 Cd1 S2 89.7(3) . . ?
N3 Cd1 S2 90.3(3) 2 . ?
S1 Cd1 S2 90.2(4) 2 . ?
S1 Cd1 S2 89.8(4) . . ?
S1' Cd1 S2 100.3(4) . . ?
S1' Cd1 S2 79.7(4) 2 . ?
N3 Cd1 S2 90.3(3) . 2 ?
N3 Cd1 S2 89.7(3) 2 2 ?
S1 Cd1 S2 89.8(4) 2 2 ?
S1 Cd1 S2 90.2(4) . 2 ?
S1' Cd1 S2 79.7(4) . 2 ?
S1' Cd1 S2 100.3(4) 2 2 ?
S2 Cd1 S2 180.00(19) . 2 ?
N5 Cd2 N4 91.7(2) . . ?
N5 Cd2 N2 172.0(2) . . ?
N4 Cd2 N2 90.5(2) . . ?
N5 Cd2 N1 87.6(2) . . ?
N4 Cd2 N1 89.2(2) . . ?
N2 Cd2 N1 84.7(2) . . ?
N5 Cd2 S6 92.50(18) . . ?
N4 Cd2 S6 94.12(17) . . ?
N2 Cd2 S6 95.02(16) . . ?
N1 Cd2 S6 176.70(17) . . ?
N5 Cd2 S3 88.07(19) . . ?
N4 Cd2 S3 177.72(17) . . ?
N2 Cd2 S3 89.41(18) . . ?
N1 Cd2 S3 88.55(17) . . ?
S6 Cd2 S3 88.16(8) . . ?
N7 Cd3 N6 91.2(2) . . ?
N7 Cd3 S5 109.0(2) . . ?
N6 Cd3 S5 99.15(17) . . ?
N7 Cd3 S4 134.7(2) . . ?
N6 Cd3 S4 92.18(17) . . ?
S5 Cd3 S4 114.92(7) . . ?
N7 Cd3 S7 88.41(19) . . ?
N6 Cd3 S7 168.18(17) . . ?
S5 Cd3 S7 92.12(7) . . ?
S4 Cd3 S7 79.77(6) . . ?
S1' S1 C1 71(4) . . ?
S1' S1 Cd1 88(4) . . ?
C1 S1 Cd1 100.1(9) . . ?
S1 S1' C1 89(4) . . ?
S1 S1' Cd1 80(4) . . ?
C1 S1' Cd1 101.2(10) . . ?
C2 S2 Cd1 97.2(3) . . ?
C3 S3 Cd2 97.2(3) . . ?
C4 S4 Cd3 97.1(2) . . ?
C5 S5 Cd3 95.8(2) . . ?
C6 S6 Cd2 94.0(2) . . ?
C7 S7 Cd3 100.5(3) . . ?
C1 N1 Cd2 139.4(6) . . ?
C2 N2 Cd2 149.7(6) . . ?
C3 N3 Cd1 155.2(10) . . ?
C4 N4 Cd2 168.3(6) . . ?
C5 N5 Cd2 156.2(6) 2_565 . ?
C6 N6 Cd3 158.1(6) 2_565 . ?
C7 N7 Cd3 158.5(7) 2_665 . ?
N1 C1 S1' 170.0(10) . . ?
N1 C1 S1 169.9(10) . . ?
S1' C1 S1 20.1(11) . . ?
N2 C2 S2 177.5(7) . . ?
N3 C3 S3 179.5(10) . . ?
N4 C4 S4 178.0(7) . . ?
N5 C5 S5 178.9(7) 2_565 . ?
N6 C6 S6 177.5(7) 2_565 . ?
N7 C7 S7 179.5(9) 2_665 . ?
C1A S1A C3A 94.9(3) . . ?
C2A S2A C3A 94.7(3) . . ?
C4A S3A C5A 95.2(3) . . ?
C4A S4A C6A 95.9(3) . . ?
C5A S5A C7A 101.0(5) . . ?
C5A S5A C7A' 97.6(10) . . ?
C7A S5A C7A' 36.3(11) . . ?
C6A S6A C8A' 100.4(10) . . ?
C6A S6A C8A 101.4(5) . . ?
C8A' S6A C8A 26.7(11) . . ?
C2A C1A S1A 117.8(5) . . ?
C2A C1A Br1A 124.2(4) . . ?
S1A C1A Br1A 118.0(4) . . ?
C1A C2A S2A 117.5(4) . . ?
C1A C2A Br2A 125.7(4) . . ?
S2A C2A Br2A 116.7(3) . . ?
C4A C3A S2A 121.5(5) . . ?
C4A C3A S1A 123.4(5) . . ?
S2A C3A S1A 115.1(3) . . ?
C3A C4A S4A 123.3(5) . . ?
C3A C4A S3A 121.7(5) . . ?
S4A C4A S3A 115.0(3) . . ?
C6A C5A S5A 128.5(5) . . ?
C6A C5A S3A 117.2(5) . . ?
S5A C5A S3A 114.2(4) . . ?
C5A C6A S6A 127.9(5) . . ?
C5A C6A S4A 116.6(5) . . ?
S6A C6A S4A 115.5(4) . . ?
C8A C7A S5A 114.2(10) . . ?
C8A' C7A' S5A 103(2) . . ?
C7A C8A S6A 115.7(10) . . ?
C7A' C8A' S6A 101(2) . . ?
C3B S1B C1B 94.4(3) . . ?
C2B S2B C3B 94.1(3) . . ?
C4B S3B C5B 94.5(3) . . ?
C4B S4B C6B 94.5(3) . . ?
C5B S5B C7B 106.9(6) . . ?
C5B S5B C7B' 97.3(6) . . ?
C7B S5B C7B' 25.2(6) . . ?
C8B' S6B C6B 106.5(6) . . ?
C8B' S6B C8B 23.5(7) . . ?
C6B S6B C8B 97.6(6) . . ?
C2B C1B S1B 117.2(5) . . ?
C2B C1B Br1B 125.7(5) . . ?
S1B C1B Br1B 117.1(3) . . ?
C4B C3B S1B 121.8(5) . . ?
C4B C3B S2B 122.1(5) . . ?
S1B C3B S2B 116.0(3) . . ?
C1B C2B S2B 118.1(4) . . ?
C1B C2B Br2B 125.3(5) . . ?
S2B C2B Br2B 116.6(3) . . ?
C3B C4B S3B 121.8(5) . . ?
C3B C4B S4B 121.7(5) . . ?
S3B C4B S4B 116.5(3) . . ?
C6B C5B S5B 127.9(5) . . ?
C6B C5B S3B 117.0(4) . . ?
S5B C5B S3B 115.0(3) . . ?
C5B C6B S4B 117.5(4) . . ?
C5B C6B S6B 127.3(5) . . ?
S4B C6B S6B 115.1(3) . . ?
C8B C7B S5B 112.8(13) . . ?
C8B' C7B' S5B 115.7(14) . . ?
C7B C8B S6B 109.2(14) . . ?
C7B' C8B' S6B 119.7(14) . . ?
C1C S1C C3C 94.6(3) . . ?
C3C S2C C2C 94.8(3) . . ?
C4C S3C C5C 95.3(3) . . ?
C6C S4C C4C 95.3(3) . . ?
C7C S5C C5C 96.8(10) . . ?
C6C S6C C8C 99.0(7) . . ?
C2C C1C S5C' 121.9(11) . . ?
C2C C1C S1C 117.8(5) . . ?
S5C' C1C S1C 120.2(11) . . ?
C2C C1C Br1C 125.5(5) . . ?
S5C' C1C Br1C 5.2(12) . . ?
S1C C1C Br1C 116.8(4) . . ?
C1C C2C S2C 116.9(5) . . ?
C1C C2C S6C' 132.6(17) . . ?
S2C C2C S6C' 110.5(16) . . ?
C1C C2C Br2C 124.7(5) . . ?
S2C C2C Br2C 118.3(4) . . ?
S6C' C2C Br2C 7.9(19) . . ?
C4C C3C S2C 123.4(5) . . ?
C4C C3C S1C 120.8(5) . . ?
S2C C3C S1C 115.8(3) . . ?
C3C C4C S4C 121.6(5) . . ?
C3C C4C S3C 123.0(5) . . ?
S4C C4C S3C 115.4(4) . . ?
C6C C5C S3C 116.2(5) . . ?
C6C C5C Br1' 127.0(6) . . ?
S3C C5C Br1' 116.7(5) . . ?
C6C C5C S5C 128.0(7) . . ?
S3C C5C S5C 115.6(6) . . ?
Br1' C5C S5C 6.2(17) . . ?
C5C C6C S6C 130.3(6) . . ?
C5C C6C S4C 117.8(5) . . ?
S6C C6C S4C 111.9(4) . . ?
C5C C6C Br2' 119.1(5) . . ?
S6C C6C Br2' 11.6(5) . . ?
S4C C6C Br2' 122.9(5) . . ?
C8C C7C S5C 124.3(10) . . ?
C7C C8C S6C 114.4(8) . . ?
C7C' S5C' C1C 105.1(19) . . ?
C8C' S6C' C2C 92(2) . . ?
C8C' C7C' S5C' 111(2) . . ?
C7C' C8C' S6C' 123(3) . . ?
C1D S1D C3D 94.4(3) . . ?
C2D S2D C3D 94.6(3) . . ?
C4D S3D C5D 95.2(3) . . ?
C4D S4D C6D 95.6(3) . . ?
C5D S5D C7D 98.0(3) . . ?
C6D S6D C8D 101.2(3) . . ?
C2D C1D S1D 117.6(5) . . ?
C2D C1D Br1D 124.9(5) . . ?
S1D C1D Br1D 117.4(3) . . ?
C1D C2D S2D 117.3(5) . . ?
C1D C2D Br2D 125.2(5) . . ?
S2D C2D Br2D 117.5(3) . . ?
C4D C3D S2D 121.9(5) . . ?
C4D C3D S1D 122.1(5) . . ?
S2D C3D S1D 116.0(3) . . ?
C3D C4D S4D 122.0(5) . . ?
C3D C4D S3D 122.2(5) . . ?
S4D C4D S3D 115.8(3) . . ?
C6D C5D S3D 117.2(5) . . ?
C6D C5D S5D 127.0(5) . . ?
S3D C5D S5D 115.8(4) . . ?
C5D C6D S6D 128.8(5) . . ?
C5D C6D S4D 116.1(5) . . ?
S6D C6D S4D 115.1(4) . . ?
C8D C7D S5D 113.7(7) . . ?
C7D C8D S6D 116.5(6) . . ?
C1E S1E C3E 94.0(3) . . ?
C2E S2E C3E 94.2(3) . . ?
C4E S3E C5E 95.0(3) . . ?
C4E S4E C6E 95.0(3) . . ?
C7E S5E C5E 109.9(9) . . ?
C7E S5E C7E' 27.9(10) . . ?
C5E S5E C7E' 96.0(5) . . ?
C8E' S6E C6E 106.2(5) . . ?
C8E' S6E C8E 22.7(9) . . ?
C6E S6E C8E 97.0(8) . . ?
C2E C1E S1E 118.2(5) . . ?
C2E C1E Br1E 124.5(5) . . ?
S1E C1E Br1E 117.2(4) . . ?
C1E C2E S2E 117.7(5) . . ?
C1E C2E Br2E 125.3(5) . . ?
S2E C2E Br2E 117.0(4) . . ?
C4E C3E S2E 122.2(5) . . ?
C4E C3E S1E 121.9(5) . . ?
S2E C3E S1E 115.8(4) . . ?
C3E C4E S3E 123.0(5) . . ?
C3E C4E S4E 121.2(5) . . ?
S3E C4E S4E 115.8(4) . . ?
C6E C5E S3E 117.7(5) . . ?
C6E C5E S5E 126.6(5) . . ?
S3E C5E S5E 115.7(4) . . ?
C5E C6E S6E 129.2(5) . . ?
C5E C6E S4E 116.5(5) . . ?
S6E C6E S4E 114.3(4) . . ?
C8E C7E S5E 115(2) . . ?
C8E' C7E' S5E 113.8(11) . . ?
C7E C8E S6E 116(2) . . ?
C7E' C8E' S6E 114.6(11) . . ?
C10 C9 Cl1 149(4) . . ?
Cl3 C10 C9 111(5) . . ?
Cl3 C10 Cl2 173(3) . . ?
C9 C10 Cl2 76(3) . . ?

loop_
_geom_bond_atom_site_label_1
_geom_bond_atom_site_label_2
_geom_bond_distance
_geom_bond_site_symmetry_2
_geom_bond_publ_flag
Cd1 N3 2.233(10) . ?
Cd1 N3 2.233(10) 2 ?
Cd1 S1 2.76(2) 2 ?
Cd1 S1 2.76(2) . ?
Cd1 S1' 2.80(2) . ?
Cd1 S1' 2.80(2) 2 ?
Cd1 S2 2.809(4) . ?
Cd1 S2 2.809(4) 2 ?
Cd2 N5 2.298(6) . ?
Cd2 N4 2.329(7) . ?
Cd2 N2 2.330(6) . ?
Cd2 N1 2.335(6) . ?
Cd2 S6 2.711(2) . ?
Cd2 S3 2.732(2) . ?
Cd3 N7 2.208(6) . ?
Cd3 N6 2.284(6) . ?
Cd3 S5 2.578(2) . ?
Cd3 S4 2.6077(18) . ?
Cd3 S7 2.775(2) . ?
S1 S1' 0.58(3) . ?
S1 C1 1.70(2) . ?
S1' C1 1.60(2) . ?
S2 C2 1.644(8) . ?
S3 C3 1.620(9) . ?
S4 C4 1.655(8) . ?
S5 C5 1.664(8) . ?
S6 C6 1.632(8) . ?
S7 C7 1.636(8) . ?
N1 C1 1.145(9) . ?
N2 C2 1.140(9) . ?
N3 C3 1.144(11) . ?
N4 C4 1.142(9) . ?
N5 C5 1.133(9) 2_565 ?
N6 C6 1.159(9) 2_565 ?
N7 C7 1.145(9) 2_665 ?
C5 N5 1.133(9) 2_565 ?
C6 N6 1.159(9) 2_565 ?
C7 N7 1.145(9) 2_665 ?
Br1A C1A 1.862(6) . ?
Br2A C2A 1.859(6) . ?
S1A C1A 1.733(6) . ?
S1A C3A 1.753(6) . ?
S2A C2A 1.742(6) . ?
S2A C3A 1.753(6) . ?
S3A C4A 1.745(6) . ?
S3A C5A 1.755(6) . ?
S4A C4A 1.741(6) . ?
S4A C6A 1.748(6) . ?
S5A C5A 1.752(6) . ?
S5A C7A 1.758(12) . ?
S5A C7A' 1.88(3) . ?
S6A C6A 1.740(6) . ?
S6A C8A' 1.82(3) . ?
S6A C8A 1.830(13) . ?
C1A C2A 1.346(9) . ?
C3A C4A 1.357(8) . ?
C5A C6A 1.354(10) . ?
C7A C8A 1.475(19) . ?
C7A' C8A' 1.67(5) . ?
Br1B C1B 1.860(6) . ?
Br2B C2B 1.868(6) . ?
S1B C3B 1.746(6) . ?
S1B C1B 1.749(6) . ?
S2B C2B 1.742(6) . ?
S2B C3B 1.750(6) . ?
S3B C4B 1.730(6) . ?
S3B C5B 1.747(6) . ?
S4B C4B 1.737(6) . ?
S4B C6B 1.738(6) . ?
S5B C5B 1.745(6) . ?
S5B C7B 1.771(15) . ?
S5B C7B' 1.853(16) . ?
S6B C8B' 1.664(15) . ?
S6B C6B 1.747(6) . ?
S6B C8B 1.946(18) . ?
C1B C2B 1.344(9) . ?
C3B C4B 1.386(8) . ?
C5B C6B 1.351(8) . ?
C7B C8B 1.54(3) . ?
C7B' C8B' 1.51(3) . ?
Br1C C1C 1.896(7) . ?
Br2C C2C 1.856(7) . ?
S1C C1C 1.737(6) . ?
S1C C3C 1.745(6) . ?
S2C C3C 1.739(6) . ?
S2C C2C 1.747(6) . ?
S3C C4C 1.744(6) . ?
S3C C5C 1.748(6) . ?
S4C C6C 1.733(6) . ?
S4C C4C 1.734(6) . ?
S5C C7C 1.760(18) . ?
S5C C5C 1.855(19) . ?
S6C C6C 1.728(12) . ?
S6C C8C 1.780(11) . ?
C1C C2C 1.352(9) . ?
C1C S5C' 1.66(3) . ?
C2C S6C' 1.84(3) . ?
C3C C4C 1.365(9) . ?
C5C C6C 1.357(9) . ?
C5C Br1' 1.793(17) . ?
C6C Br2' 1.916(12) . ?
C7C C8C 1.478(13) . ?
S5C' C7C' 1.61(4) . ?
S6C' C8C' 1.77(6) . ?
C7C' C8C' 1.45(4) . ?
Br1D C1D 1.861(6) . ?
Br2D C2D 1.859(6) . ?
S1D C1D 1.737(6) . ?
S1D C3D 1.744(6) . ?
S2D C2D 1.736(6) . ?
S2D C3D 1.737(6) . ?
S3D C4D 1.733(6) . ?
S3D C5D 1.752(6) . ?
S4D C4D 1.731(6) . ?
S4D C6D 1.755(6) . ?
S5D C5D 1.769(6) . ?
S5D C7D 1.770(8) . ?
S6D C6D 1.749(6) . ?
S6D C8D 1.758(8) . ?
C1D C2D 1.350(8) . ?
C3D C4D 1.382(8) . ?
C5D C6D 1.363(9) . ?
C7D C8D 1.482(12) . ?
Br1E C1E 1.862(6) . ?
Br2E C2E 1.865(7) . ?
S1E C1E 1.738(7) . ?
S1E C3E 1.754(7) . ?
S2E C2E 1.743(7) . ?
S2E C3E 1.749(6) . ?
S3E C4E 1.734(7) . ?
S3E C5E 1.738(6) . ?
S4E C4E 1.744(7) . ?
S4E C6E 1.750(7) . ?
S5E C7E 1.66(2) . ?
S5E C5E 1.742(6) . ?
S5E C7E' 1.875(14) . ?
S6E C8E' 1.675(12) . ?
S6E C6E 1.731(7) . ?
S6E C8E 1.92(3) . ?
C1E C2E 1.336(10) . ?
C3E C4E 1.369(9) . ?
C5E C6E 1.358(9) . ?
C7E C8E 1.55(4) . ?
C7E' C8E' 1.54(2) . ?
Cl1 C9 1.91(2) . ?
Cl2 C10 1.88(8) . ?
Cl3 C10 1.40(8) . ?
C9 C10 1.57(2) . ?
